data_4318755
loop_
_publ_author_name
'Antje Widmann'
'Heike Kahlert'
'Irena Petrovic-Prelevic'
'Harm Wulff'
'J. V. Yakhmi'
'Nitin Bagkar'
'Fritz Scholz'

_publ_contact_author_address
; Ernst-Moritz-Arndt-Universit\"at Greifswald
  Institut f\"ur Chemie und Biochemie
  Soldmannstr.23
  D-17489 Greifswald, Germany
;
_publ_contact_author_email hkahlert@mail.uni-greifswald.de
_publ_contact_author_fax +49(0)3834-864451
_publ_contact_author_name 'Heike Kahlert'
_publ_contact_author_phone +49(0)3834-864454
_publ_section_title
;
 Structure, Insertion Electrochemistry, and Magnetic Properties of a New
 Type of Substitutional Solid Solutions of Copper, Nickel, and Iron
 Hexacyanoferrates/Hexacyanocobaltates
;
_journal_name_full 'Inorganic Chemistry'
_journal_page_first 5706
_journal_page_last 5715
_journal_paper_doi 10.1021/ic0201654
_journal_volume 41
_journal_year 2002
_chemical_formula_moiety 'K Ni Fe0.3 Co0.7 C6 N6'
_chemical_formula_structural 'K Ni[Fe(CN)6]0.3[Co(CN)6]0.7'
_chemical_formula_sum 'C6 Co0.7 Fe0.3 K N6 Ni'
_chemical_formula_weight 311.917
_chemical_name_systematic
;
Potassium nickel(II) [hexacyanoferrate(III)0.3/hexacyanocobaltate(III)0.7]
;
_space_group_IT_number 225
_space_group_name_Hall '-F 4 2 3'
_space_group_name_H-M_alt 'F m -3 m'
_symmetry_cell_setting cubic
_symmetry_space_group_name_Hall '-F 4 2 3'
_symmetry_space_group_name_H-M 'F m -3 m'
_cell_angle_alpha 90.00
_cell_angle_beta 90.00
_cell_angle_gamma 90.00
_cell_formula_units_Z 2
_cell_length_a 10.1818(8)
_cell_length_b 10.1818(8)
_cell_length_c 10.1818(8)
_cell_measurement_temperature 295
_cell_volume 1055.54(14)
_computing_cell_refinement 'FULLPROF V3.5d (Rodriguez-Carvajal, J., 1990) '
_computing_data_collection 'DIFFRAC AT V3.1'
_computing_molecular_graphics 'PowderCell 2.3 Kraus, W. & Nolze, G., 2000)'
_computing_structure_refinement 'FULLPROF V3.5d (Rodriguez-Carvajal, J., 1990)'
_computing_structure_solution 'ICSD & GFOUR (Rodriguez-Carvajal & Gonzalez-Platas )'
_diffrn_ambient_temperature 295
_diffrn_detector Scintillation
_diffrn_measurement_device_type 'D5000 Siemens diffractometer'
_diffrn_radiation_monochromator graphite
_diffrn_radiation_type 'Cu K/a'
_diffrn_radiation_wavelength 1.5405
_diffrn_source 'sealed X-ray tube'
_diffrn_source_target Cu
_diffrn_source_type fine-focus
_pd_block_diffractogram_id KNi[hcf]0.3[hcc]0.7
_pd_instr_location ' ?'
_pd_meas_2theta_range_inc 0.03
_pd_meas_2theta_range_max 120
_pd_meas_2theta_range_min 10
_pd_meas_number_of_points 3668
_pd_meas_scan_method step
_pd_proc_ls_background_function 'Fourier filtering'
_pd_proc_ls_pref_orient_corr
;
?
;
_pd_proc_ls_profile_function pseudo-Voigt
_pd_proc_ls_prof_R_factor 0.126
_pd_proc_ls_prof_wR_expected 0.124
_pd_proc_ls_prof_wR_factor 0.163
_pd_spec_mounting ' packed powder pellet'
_pd_spec_mount_mode reflection
_pd_spec_shape flat_sheet
_pd_spec_size_axial 25
_pd_spec_size_equat 25
_pd_spec_size_thick 1
_refine_ls_goodness_of_fit_all 1.31
_refine_ls_matrix_type fullcycle
_refine_ls_number_parameters 15
_refine_ls_R_I_factor 0.0665
_refine_ls_shift/su_max 0.1
_refine_ls_weighting_scheme calc
_cod_data_source_file ic0201654_1.cif
_cod_data_source_block KNi[hcf]0.3[hcc]0.7
_cod_depositor_comments
;
 Removing the trailing dot symbol (".") from the _symmetry_equiv_pos_site_id
 data item values.

 Antanas Vaitkus,
 2018-07-07

    Fixing mistyped symmetry operator '-y+1/2,x,z+1/2' (mistype resulted
    in a duplication of already-present symmetry operator
    'y+1/2,x,z+1/2').

    Andrius Merkys
    2014-07-02

;
_cod_original_cell_volume 1055.539(143)
_cod_original_formula_sum 'K Ni Fe0.3 Co0.7 C6 N6'
_cod_database_code 4318755

loop_
_symmetry_equiv_pos_site_id
_symmetry_equiv_pos_as_xyz
1 x,y,z
2 -y,x,z
3 x,-y,-z
4 z,x,y
5 -x,-y,z
6 y,x,-z
7 -x,z,y
8 z,-x,-y
9 y,z,x
10 y,-x,z
11 -x,y,-z
12 -z,-x,y
13 x,z,-y
14 -z,y,x
15 -x,-z,-y
16 y,-z,-x
17 -y,z,-x
18 -y,-x,-z
19 x,-z,y
20 -z,x,-y
21 -y,-z,x
22 z,y,-x
23 -z,-y,-x
24 z,-y,x
25 -x,-y,-z
26 y,-x,-z
27 -x,y,z
28 -z,-x,-y
29 x,y,-z
30 -y,-x,z
31 x,-z,-y
32 -z,x,y
33 -y,-z,-x
34 -y,x,-z
35 x,-y,z
36 z,x,-y
37 -x,-z,y
38 z,-y,-x
39 x,z,y
40 -y,z,x
41 y,-z,x
42 y,x,z
43 -x,z,-y
44 z,-x,y
45 y,z,-x
46 -z,-y,x
47 z,y,x
48 -z,y,-x
49 x+1/2,y+1/2,z
50 -y+1/2,x+1/2,z
51 x+1/2,-y+1/2,-z
52 z+1/2,x+1/2,y
53 -x+1/2,-y+1/2,z
54 y+1/2,x+1/2,-z
55 -x+1/2,z+1/2,y
56 z+1/2,-x+1/2,-y
57 y+1/2,z+1/2,x
58 y+1/2,-x+1/2,z
59 -x+1/2,y+1/2,-z
60 -z+1/2,-x+1/2,y
61 x+1/2,z+1/2,-y
62 -z+1/2,y+1/2,x
63 -x+1/2,-z+1/2,-y
64 y+1/2,-z+1/2,-x
65 -y+1/2,z+1/2,-x
66 -y+1/2,-x+1/2,-z
67 x+1/2,-z+1/2,y
68 -z+1/2,x+1/2,-y
69 -y+1/2,-z+1/2,x
70 z+1/2,y+1/2,-x
71 -z+1/2,-y+1/2,-x
72 z+1/2,-y+1/2,x
73 -x+1/2,-y+1/2,-z
74 y+1/2,-x+1/2,-z
75 -x+1/2,y+1/2,z
76 -z+1/2,-x+1/2,-y
77 x+1/2,y+1/2,-z
78 -y+1/2,-x+1/2,z
79 x+1/2,-z+1/2,-y
80 -z+1/2,x+1/2,y
81 -y+1/2,-z+1/2,-x
82 -y+1/2,x+1/2,-z
83 x+1/2,-y+1/2,z
84 z+1/2,x+1/2,-y
85 -x+1/2,-z+1/2,y
86 z+1/2,-y+1/2,-x
87 x+1/2,z+1/2,y
88 -y+1/2,z+1/2,x
89 y+1/2,-z+1/2,x
90 y+1/2,x+1/2,z
91 -x+1/2,z+1/2,-y
92 z+1/2,-x+1/2,y
93 y+1/2,z+1/2,-x
94 -z+1/2,-y+1/2,x
95 z+1/2,y+1/2,x
96 -z+1/2,y+1/2,-x
97 x+1/2,y,z+1/2
98 y+1/2,x,z+1/2
99 x+1/2,-y,-z+1/2
100 z+1/2,x,y+1/2
101 -x+1/2,-y,z+1/2
102 y+1/2,x,-z+1/2
103 -x+1/2,z,y+1/2
104 z+1/2,-x,-y+1/2
105 y+1/2,z,x+1/2
106 y+1/2,-x,z+1/2
107 -x+1/2,y,-z+1/2
108 -z+1/2,-x,y+1/2
109 x+1/2,z,-y+1/2
110 -z+1/2,y,x+1/2
111 -x+1/2,-z,-y+1/2
112 y+1/2,-z,-x+1/2
113 -y+1/2,z,-x+1/2
114 -y+1/2,-x,-z+1/2
115 x+1/2,-z,y+1/2
116 -z+1/2,x,-y+1/2
117 -y+1/2,-z,x+1/2
118 z+1/2,y,-x+1/2
119 -z+1/2,-y,-x+1/2
120 z+1/2,-y,x+1/2
121 -x+1/2,-y,-z+1/2
122 y+1/2,-x,-z+1/2
123 -x+1/2,y,z+1/2
124 -z+1/2,-x,-y+1/2
125 x+1/2,y,-z+1/2
126 -y+1/2,-x,z+1/2
127 x+1/2,-z,-y+1/2
128 -z+1/2,x,y+1/2
129 -y+1/2,-z,-x+1/2
130 -y+1/2,x,-z+1/2
131 x+1/2,-y,z+1/2
132 z+1/2,x,-y+1/2
133 -x+1/2,-z,y+1/2
134 z+1/2,-y,-x+1/2
135 x+1/2,z,y+1/2
136 -y+1/2,z,x+1/2
137 y+1/2,-z,x+1/2
138 -y+1/2,x,z+1/2
139 -x+1/2,z,-y+1/2
140 z+1/2,-x,y+1/2
141 y+1/2,z,-x+1/2
142 -z+1/2,-y,x+1/2
143 z+1/2,y,x+1/2
144 -z+1/2,y,-x+1/2
145 x,y+1/2,z+1/2
146 -y,x+1/2,z+1/2
147 x,-y+1/2,-z+1/2
148 z,x+1/2,y+1/2
149 -x,-y+1/2,z+1/2
150 y,x+1/2,-z+1/2
151 -x,z+1/2,y+1/2
152 z,-x+1/2,-y+1/2
153 y,z+1/2,x+1/2
154 y,-x+1/2,z+1/2
155 -x,y+1/2,-z+1/2
156 -z,-x+1/2,y+1/2
157 x,z+1/2,-y+1/2
158 -z,y+1/2,x+1/2
159 -x,-z+1/2,-y+1/2
160 y,-z+1/2,-x+1/2
161 -y,z+1/2,-x+1/2
162 -y,-x+1/2,-z+1/2
163 x,-z+1/2,y+1/2
164 -z,x+1/2,-y+1/2
165 -y,-z+1/2,x+1/2
166 z,y+1/2,-x+1/2
167 -z,-y+1/2,-x+1/2
168 z,-y+1/2,x+1/2
169 -x,-y+1/2,-z+1/2
170 y,-x+1/2,-z+1/2
171 -x,y+1/2,z+1/2
172 -z,-x+1/2,-y+1/2
173 x,y+1/2,-z+1/2
174 -y,-x+1/2,z+1/2
175 x,-z+1/2,-y+1/2
176 -z,x+1/2,y+1/2
177 -y,-z+1/2,-x+1/2
178 -y,x+1/2,-z+1/2
179 x,-y+1/2,z+1/2
180 z,x+1/2,-y+1/2
181 -x,-z+1/2,y+1/2
182 z,-y+1/2,-x+1/2
183 x,z+1/2,y+1/2
184 -y,z+1/2,x+1/2
185 y,-z+1/2,x+1/2
186 y,x+1/2,z+1/2
187 -x,z+1/2,-y+1/2
188 z,-x+1/2,y+1/2
189 y,z+1/2,-x+1/2
190 -z,-y+1/2,x+1/2
191 z,y+1/2,x+1/2
192 -z,y+1/2,-x+1/2

loop_
_atom_site_aniso_label
_atom_site_aniso_U_11
_atom_site_aniso_U_22
_atom_site_aniso_U_33
_atom_site_aniso_U_12
_atom_site_aniso_U_13
_atom_site_aniso_U_23
_atom_site_aniso_type_symbol
? ? ? ? ? ? ? ?

loop_
_atom_site_label
_atom_site_fract_x
_atom_site_fract_y
_atom_site_fract_z
_atom_site_occupancy
_atom_site_Wyckoff_symbol
_atom_site_U_iso_or_equiv
_atom_site_thermal_displace_type
Fe 0 0 0 0.3 4a 0.090(11) Uiso
Co 0 0 0 0.7 4a 0.090(11) Uiso
Ni 0.5 0.5 0.5 1 4b 0.076(09) Uiso
K 0.247(25) 0.2997(37) 0.2997(37) 0.0417 96k 0.114(13) Uiso
C 0.2145(11) 0 0 1 24e 0.053(10) Uiso
N 0.3231(12) 0 0 1 24e 0.083(08) Uiso

loop_
_atom_type_symbol
_atom_type_description
_atom_type_scat_dispersion_real
_atom_type_scat_dispersion_imag
_atom_type_scat_source
_atom_type_scat_length_neutron
? ? ? ? ? ?

loop_
_geom_angle_atom_site_label_1
_geom_angle_atom_site_label_2
_geom_angle_atom_site_label_3
_geom_angle
_geom_angle_site_symmetry_1
_geom_angle_site_symmetry_2
_geom_angle_site_symmetry_3
_geom_angle_publ_flag
? ? ? ? ? ? ? ?

loop_
_geom_bond_atom_site_label_1
_geom_bond_atom_site_label_2
_geom_bond_distance
_geom_bond_publ_flag
Ni N 1.801(5) yes
Co C 2.184(5) yes
K C 3.241(6) no
K C 2.903(6) no
K C 3.691(6) no
K C 3.398(6) no
K C 4.328(6) no
K C 3.996(6) no
K C 3.691(6) no
K C 4.048(6) no
K N 3.739(6) no
K N 3.294(6) no
K N 2.986(6) no
K N 3.471(6) no
K N 3.384(6) no
K N 4.185(6) no
K N 3.739(6) no
K N 3.961(6) no
C N 1.106(5) yes
